data_7002565
loop_
_publ_author_name
'Jia, Ai-Quan'
'Jin, Guo-Xin'

_publ_section_title
;
 Syntheses, characterization, and ethylene polymerization of titanium
 and zirconium complexes with [N, O] ligands
;
_journal_coden_ASTM DTARAF
_journal_issue 41
_journal_name_full 'Dalton Transactions'
_journal_page_first 8838
_journal_page_last 8845
_journal_paper_doi 10.1039/b907598d
_journal_year 2009
_chemical_formula_sum 'C36 H36 Cl2 N2 O2 S2 Ti'
_chemical_formula_weight 711.59
_space_group_IT_number 14
_symmetry_cell_setting monoclinic
_symmetry_space_group_name_Hall '-P 2ybc'
_symmetry_space_group_name_H-M 'P 1 21/c 1'
_atom_sites_solution_hydrogens geom
_atom_sites_solution_primary direct
_atom_sites_solution_secondary difmap
_audit_creation_method SHELXL-97
_cell_angle_alpha 90.00
_cell_angle_beta 93.492(6)
_cell_angle_gamma 90.00
_cell_formula_units_Z 4
_cell_length_a 15.359(6)
_cell_length_b 16.453(7)
_cell_length_c 16.708(7)
_cell_measurement_reflns_used 859
_cell_measurement_temperature 293(2)
_cell_measurement_theta_max 20.036
_cell_measurement_theta_min 2.442
_cell_volume 4214(3)
_computing_cell_refinement 'Bruker SMART'
_computing_data_collection 'Bruker SMART'
_computing_data_reduction 'Bruker SHELXTL'
_computing_molecular_graphics 'Bruker SHELXTL'
_computing_publication_material 'Bruker SHELXTL'
_computing_structure_refinement 'SHELXL-97 (Sheldrick, 1997)'
_computing_structure_solution 'SHELXS-97 (Sheldrick, 1990)'
_diffrn_ambient_temperature 293(2)
_diffrn_measured_fraction_theta_full 0.997
_diffrn_measured_fraction_theta_max 0.997
_diffrn_measurement_device_type 'CCD area detector'
_diffrn_measurement_method 'phi and omega scans'
_diffrn_radiation_monochromator graphite
_diffrn_radiation_source 'fine-focus sealed tube'
_diffrn_radiation_type MoK\a
_diffrn_radiation_wavelength 0.71073
_diffrn_reflns_av_R_equivalents 0.1048
_diffrn_reflns_av_sigmaI/netI 0.1449
_diffrn_reflns_limit_h_max 18
_diffrn_reflns_limit_h_min -18
_diffrn_reflns_limit_k_max 19
_diffrn_reflns_limit_k_min -16
_diffrn_reflns_limit_l_max 19
_diffrn_reflns_limit_l_min -18
_diffrn_reflns_number 17129
_diffrn_reflns_theta_full 25.01
_diffrn_reflns_theta_max 25.01
_diffrn_reflns_theta_min 1.74
_diffrn_standards_decay_% 6.64
_exptl_absorpt_coefficient_mu 0.458
_exptl_absorpt_correction_T_max 0.9775
_exptl_absorpt_correction_T_min 0.9141
_exptl_absorpt_correction_type multi-scan
_exptl_absorpt_process_details sadabs
_exptl_crystal_colour red
_exptl_crystal_density_diffrn 1.121
_exptl_crystal_density_method 'not measured'
_exptl_crystal_description block
_exptl_crystal_F_000 1480
_exptl_crystal_size_max 0.20
_exptl_crystal_size_mid 0.07
_exptl_crystal_size_min 0.05
_refine_diff_density_max 0.499
_refine_diff_density_min -0.478
_refine_diff_density_rms 0.082
_refine_ls_extinction_method none
_refine_ls_goodness_of_fit_ref 0.879
_refine_ls_hydrogen_treatment constr
_refine_ls_matrix_type full
_refine_ls_number_parameters 414
_refine_ls_number_reflns 7405
_refine_ls_number_restraints 0
_refine_ls_restrained_S_all 0.879
_refine_ls_R_factor_all 0.1393
_refine_ls_R_factor_gt 0.0698
_refine_ls_shift/su_max 0.001
_refine_ls_shift/su_mean 0.000
_refine_ls_structure_factor_coef Fsqd
_refine_ls_weighting_details 'calc w=1/[\s^2^(Fo^2^)+(0.0762P)^2^+0.0000P] where P=(Fo^2^+2Fc^2^)/3'
_refine_ls_weighting_scheme calc
_refine_ls_wR_factor_gt 0.1613
_refine_ls_wR_factor_ref 0.1879
_reflns_number_gt 3373
_reflns_number_total 7405
_reflns_threshold_expression >2sigma(I)
_cod_data_source_file B907598D.txt
_cod_data_source_block f90325a
_cod_depositor_comments
;
The following automatic conversions were performed:
'_symmetry_cell_setting' value 'Monoclinic' changed to 'monoclinic'
according to '/home/saulius/struct/CIF-dictionaries/cif_core.dic'
dictionary named 'cif_core.dic' version 2.4.1 from 2010-06-29.

Automatic conversion script
Id: cif_fix_enum 1527 2010-12-29 10:47:43Z saulius 
;
_cod_original_cell_volume 4215(3)
_cod_original_sg_symbol_H-M P2(1)/c
_cod_database_code 7002565

loop_
_symmetry_equiv_pos_as_xyz
'x, y, z'
'-x, y+1/2, -z+1/2'
'-x, -y, -z'
'x, -y-1/2, z-1/2'

loop_
_atom_site_label
_atom_site_type_symbol
_atom_site_fract_x
_atom_site_fract_y
_atom_site_fract_z
_atom_site_U_iso_or_equiv
_atom_site_adp_type
_atom_site_occupancy
_atom_site_symmetry_multiplicity
_atom_site_calc_flag
_atom_site_refinement_flags
_atom_site_disorder_assembly
_atom_site_disorder_group
Ti1 Ti 0.74457(6) 0.91177(6) 0.90397(6) 0.0396(3) Uani 1 1 d . . .
Cl1 Cl 0.67043(9) 0.82588(9) 0.98875(9) 0.0527(4) Uani 1 1 d . . .
Cl2 Cl 0.81910(9) 1.01041(9) 0.83325(9) 0.0556(4) Uani 1 1 d . . .
N1 N 0.8454(3) 0.9434(3) 1.0011(2) 0.0407(11) Uani 1 1 d . . .
N2 N 0.6565(3) 1.0052(2) 0.9505(3) 0.0378(11) Uani 1 1 d . . .
O1 O 0.8167(2) 0.8258(2) 0.88709(19) 0.0415(9) Uani 1 1 d . . .
O2 O 0.6639(2) 0.9100(2) 0.81726(19) 0.0412(9) Uani 1 1 d . . .
S1 S 0.97482(10) 0.91584(10) 1.10235(9) 0.0522(4) Uani 1 1 d . . .
S2 S 0.53463(10) 1.11352(9) 0.94079(9) 0.0494(4) Uani 1 1 d . . .
C1 C 0.8577(3) 0.7704(3) 0.9358(3) 0.0398(13) Uani 1 1 d . . .
C2 C 0.8660(4) 0.6898(3) 0.9119(3) 0.0474(14) Uani 1 1 d . . .
C3 C 0.9080(4) 0.6369(4) 0.9665(4) 0.0639(18) Uani 1 1 d . . .
H3 H 0.9128 0.5824 0.9527 0.077 Uiso 1 1 calc R . .
C4 C 0.9434(4) 0.6628(4) 1.0413(4) 0.0626(18) Uani 1 1 d . . .
C5 C 0.9361(4) 0.7411(4) 1.0607(3) 0.0534(16) Uani 1 1 d . . .
H5 H 0.9599 0.7584 1.1103 0.064 Uiso 1 1 calc R . .
C6 C 0.8945(3) 0.7975(3) 1.0102(3) 0.0425(14) Uani 1 1 d . . .
C7 C 0.8947(3) 0.8821(3) 1.0317(3) 0.0404(13) Uani 1 1 d . . .
C8 C 0.8700(3) 1.0193(3) 1.0330(3) 0.0433(14) Uani 1 1 d . . .
C9 C 0.8339(4) 1.0936(4) 1.0129(4) 0.0563(16) Uani 1 1 d . . .
H9 H 0.7883 1.0970 0.9738 0.068 Uiso 1 1 calc R . .
C10 C 0.8655(4) 1.1637(4) 1.0511(4) 0.0622(18) Uani 1 1 d . . .
H10 H 0.8415 1.2141 1.0374 0.075 Uiso 1 1 calc R . .
C11 C 0.9314(5) 1.1583(4) 1.1085(4) 0.074(2) Uani 1 1 d . . .
H11 H 0.9514 1.2053 1.1344 0.089 Uiso 1 1 calc R . .
C12 C 0.9707(4) 1.0832(4) 1.1300(4) 0.0631(18) Uani 1 1 d . . .
H12 H 1.0172 1.0801 1.1683 0.076 Uiso 1 1 calc R . .
C13 C 0.9369(3) 1.0143(3) 1.0917(3) 0.0438(14) Uani 1 1 d . . .
C14 C 0.8304(4) 0.6597(4) 0.8295(4) 0.0572(17) Uani 1 1 d . . .
C15 C 0.8731(5) 0.7097(4) 0.7632(4) 0.082(2) Uani 1 1 d . . .
H15A H 0.8731 0.7663 0.7771 0.123 Uiso 1 1 calc R . .
H15B H 0.8405 0.7020 0.7129 0.123 Uiso 1 1 calc R . .
H15C H 0.9320 0.6917 0.7586 0.123 Uiso 1 1 calc R . .
C16 C 0.7303(4) 0.6692(4) 0.8229(4) 0.083(2) Uani 1 1 d . . .
H16A H 0.7050 0.6339 0.8609 0.124 Uiso 1 1 calc R . .
H16B H 0.7085 0.6549 0.7697 0.124 Uiso 1 1 calc R . .
H16C H 0.7152 0.7245 0.8339 0.124 Uiso 1 1 calc R . .
C17 C 0.8518(5) 0.5686(4) 0.8145(4) 0.091(3) Uani 1 1 d . . .
H17A H 0.9139 0.5614 0.8160 0.137 Uiso 1 1 calc R . .
H17B H 0.8268 0.5525 0.7629 0.137 Uiso 1 1 calc R . .
H17C H 0.8280 0.5358 0.8553 0.137 Uiso 1 1 calc R . .
C18 C 0.9878(6) 0.5984(5) 1.0970(5) 0.114(3) Uani 1 1 d . . .
H18A H 1.0367 0.6225 1.1267 0.171 Uiso 1 1 calc R . .
H18B H 1.0077 0.5541 1.0654 0.171 Uiso 1 1 calc R . .
H18C H 0.9468 0.5786 1.1334 0.171 Uiso 1 1 calc R . .
C19 C 0.6260(3) 0.9705(3) 0.7725(3) 0.0410(13) Uani 1 1 d . . .
C20 C 0.6098(4) 0.9597(4) 0.6893(3) 0.0498(15) Uani 1 1 d . . .
C21 C 0.5742(4) 1.0266(4) 0.6490(3) 0.0580(17) Uani 1 1 d . . .
H21 H 0.5646 1.0224 0.5937 0.070 Uiso 1 1 calc R . .
C22 C 0.5521(4) 1.0982(4) 0.6840(4) 0.0611(18) Uani 1 1 d . . .
C23 C 0.5651(4) 1.1042(3) 0.7653(3) 0.0519(16) Uani 1 1 d . . .
H23 H 0.5492 1.1518 0.7908 0.062 Uiso 1 1 calc R . .
C24 C 0.6017(3) 1.0406(3) 0.8110(3) 0.0401(13) Uani 1 1 d . . .
C25 C 0.6063(3) 1.0472(3) 0.8982(3) 0.0419(14) Uani 1 1 d . . .
C26 C 0.6378(3) 1.0242(3) 1.0297(3) 0.0408(13) Uani 1 1 d . . .
C27 C 0.6763(3) 0.9917(3) 1.1001(3) 0.0474(15) Uani 1 1 d . . .
H27 H 0.7205 0.9532 1.0982 0.057 Uiso 1 1 calc R . .
C28 C 0.6482(4) 1.0173(4) 1.1725(3) 0.0529(16) Uani 1 1 d . . .
H28 H 0.6737 0.9957 1.2197 0.064 Uiso 1 1 calc R . .
C29 C 0.5840(4) 1.0734(4) 1.1762(3) 0.0528(16) Uani 1 1 d . . .
H29 H 0.5661 1.0889 1.2261 0.063 Uiso 1 1 calc R . .
C30 C 0.5439(4) 1.1087(3) 1.1075(3) 0.0518(15) Uani 1 1 d . . .
H30 H 0.5004 1.1476 1.1101 0.062 Uiso 1 1 calc R . .
C31 C 0.5733(3) 1.0818(3) 1.0351(3) 0.0407(13) Uani 1 1 d . . .
C32 C 0.6319(5) 0.8823(4) 0.6466(4) 0.0650(19) Uani 1 1 d . . .
C33 C 0.6056(6) 0.8852(5) 0.5558(4) 0.117(3) Uani 1 1 d . . .
H33A H 0.5458 0.9019 0.5479 0.176 Uiso 1 1 calc R . .
H33B H 0.6124 0.8321 0.5330 0.176 Uiso 1 1 calc R . .
H33C H 0.6422 0.9232 0.5301 0.176 Uiso 1 1 calc R . .
C34 C 0.5866(5) 0.8091(4) 0.6813(4) 0.083(2) Uani 1 1 d . . .
H34A H 0.6049 0.8033 0.7370 0.125 Uiso 1 1 calc R . .
H34B H 0.6018 0.7610 0.6528 0.125 Uiso 1 1 calc R . .
H34C H 0.5246 0.8169 0.6760 0.125 Uiso 1 1 calc R . .
C35 C 0.7318(5) 0.8680(5) 0.6531(4) 0.089(2) Uani 1 1 d . . .
H35A H 0.7611 0.9169 0.6384 0.133 Uiso 1 1 calc R . .
H35B H 0.7462 0.8248 0.6177 0.133 Uiso 1 1 calc R . .
H35C H 0.7500 0.8536 0.7072 0.133 Uiso 1 1 calc R . .
C36 C 0.5143(5) 1.1708(4) 0.6359(4) 0.085(2) Uani 1 1 d . . .
H36A H 0.5162 1.2183 0.6692 0.127 Uiso 1 1 calc R . .
H36B H 0.4550 1.1594 0.6181 0.127 Uiso 1 1 calc R . .
H36C H 0.5481 1.1800 0.5903 0.127 Uiso 1 1 calc R . .

loop_
_atom_site_aniso_label
_atom_site_aniso_U_11
_atom_site_aniso_U_22
_atom_site_aniso_U_33
_atom_site_aniso_U_23
_atom_site_aniso_U_13
_atom_site_aniso_U_12
Ti1 0.0362(6) 0.0386(6) 0.0433(6) -0.0002(5) -0.0024(4) 0.0048(5)
Cl1 0.0479(9) 0.0488(9) 0.0619(10) 0.0109(8) 0.0081(7) 0.0031(7)
Cl2 0.0479(9) 0.0570(10) 0.0611(10) 0.0123(8) -0.0032(7) -0.0043(7)
N1 0.032(3) 0.044(3) 0.046(3) 0.000(2) 0.002(2) 0.005(2)
N2 0.034(3) 0.030(2) 0.049(3) 0.000(2) -0.003(2) 0.003(2)
O1 0.040(2) 0.042(2) 0.043(2) 0.0024(18) 0.0015(16) 0.0057(17)
O2 0.040(2) 0.044(2) 0.039(2) -0.0017(18) -0.0047(16) 0.0058(18)
S1 0.0460(9) 0.0607(10) 0.0485(9) 0.0012(8) -0.0075(7) 0.0004(8)
S2 0.0497(9) 0.0457(9) 0.0519(9) -0.0020(7) -0.0042(7) 0.0133(7)
C1 0.030(3) 0.035(3) 0.054(3) 0.005(3) 0.001(3) 0.010(2)
C2 0.047(4) 0.039(4) 0.055(4) -0.002(3) -0.001(3) 0.006(3)
C3 0.078(5) 0.043(4) 0.070(5) 0.009(3) 0.003(4) 0.023(3)
C4 0.077(5) 0.054(4) 0.055(4) 0.011(3) -0.007(3) 0.021(4)
C5 0.062(4) 0.053(4) 0.044(3) 0.005(3) -0.012(3) 0.013(3)
C6 0.039(3) 0.037(3) 0.050(3) 0.006(3) -0.002(3) 0.006(3)
C7 0.030(3) 0.048(4) 0.044(3) -0.002(3) 0.004(2) -0.001(3)
C8 0.034(3) 0.041(4) 0.054(4) -0.008(3) -0.002(3) 0.000(3)
C9 0.040(4) 0.057(4) 0.073(4) -0.004(4) 0.003(3) -0.003(3)
C10 0.046(4) 0.043(4) 0.097(5) -0.018(4) -0.003(4) 0.004(3)
C11 0.068(5) 0.069(5) 0.085(5) -0.029(4) 0.005(4) -0.012(4)
C12 0.056(4) 0.064(5) 0.067(4) -0.009(4) -0.010(3) -0.008(4)
C13 0.042(3) 0.046(4) 0.043(3) -0.010(3) 0.001(3) -0.005(3)
C14 0.056(4) 0.044(4) 0.069(4) -0.007(3) -0.014(3) 0.019(3)
C15 0.121(7) 0.070(5) 0.055(4) -0.011(4) -0.001(4) 0.019(5)
C16 0.077(5) 0.072(5) 0.095(5) -0.021(4) -0.017(4) 0.001(4)
C17 0.109(7) 0.064(5) 0.096(6) -0.027(4) -0.025(5) 0.016(4)
C18 0.148(8) 0.093(6) 0.094(6) 0.013(5) -0.041(5) 0.045(6)
C19 0.038(3) 0.038(3) 0.046(3) 0.008(3) -0.003(3) 0.001(3)
C20 0.052(4) 0.054(4) 0.041(3) -0.004(3) -0.011(3) 0.015(3)
C21 0.077(5) 0.054(4) 0.042(4) 0.004(3) -0.009(3) 0.013(3)
C22 0.082(5) 0.051(4) 0.048(4) 0.007(3) -0.014(3) 0.016(4)
C23 0.060(4) 0.047(4) 0.047(4) -0.006(3) -0.005(3) 0.007(3)
C24 0.045(3) 0.032(3) 0.043(3) 0.001(3) -0.005(3) -0.003(3)
C25 0.046(4) 0.024(3) 0.055(4) -0.001(3) -0.007(3) -0.001(2)
C26 0.043(3) 0.040(3) 0.038(3) -0.002(3) -0.007(2) -0.001(3)
C27 0.041(3) 0.050(4) 0.052(4) 0.005(3) 0.002(3) 0.010(3)
C28 0.063(4) 0.057(4) 0.038(4) 0.000(3) -0.002(3) 0.010(3)
C29 0.060(4) 0.058(4) 0.041(3) -0.013(3) 0.006(3) -0.001(3)
C30 0.044(4) 0.055(4) 0.057(4) -0.010(3) 0.002(3) 0.002(3)
C31 0.037(3) 0.042(3) 0.042(3) 0.000(3) 0.001(2) 0.002(3)
C32 0.085(5) 0.064(5) 0.045(4) -0.010(3) -0.009(3) 0.023(4)
C33 0.190(9) 0.109(7) 0.047(4) -0.023(4) -0.030(5) 0.065(6)
C34 0.112(6) 0.060(5) 0.076(5) -0.021(4) -0.007(4) -0.004(4)
C35 0.080(6) 0.109(6) 0.078(5) -0.018(5) 0.013(4) 0.028(5)
C36 0.128(7) 0.063(5) 0.060(4) 0.006(4) -0.023(4) 0.023(5)

loop_
_atom_type_symbol
_atom_type_description
_atom_type_scat_dispersion_real
_atom_type_scat_dispersion_imag
_atom_type_scat_source
C C 0.0033 0.0016 'International Tables Vol C Tables 4.2.6.8 and 6.1.1.4'
H H 0.0000 0.0000 'International Tables Vol C Tables 4.2.6.8 and 6.1.1.4'
N N 0.0061 0.0033 'International Tables Vol C Tables 4.2.6.8 and 6.1.1.4'
O O 0.0106 0.0060 'International Tables Vol C Tables 4.2.6.8 and 6.1.1.4'
S S 0.1246 0.1234 'International Tables Vol C Tables 4.2.6.8 and 6.1.1.4'
Ti Ti 0.2776 0.4457 'International Tables Vol C Tables 4.2.6.8 and 6.1.1.4'
Cl Cl 0.1484 0.1585 'International Tables Vol C Tables 4.2.6.8 and 6.1.1.4'

loop_
_geom_angle_atom_site_label_1
_geom_angle_atom_site_label_2
_geom_angle_atom_site_label_3
_geom_angle
_geom_angle_site_symmetry_1
_geom_angle_site_symmetry_3
_geom_angle_publ_flag
O1 Ti1 O2 104.50(15) . . ?
O1 Ti1 N2 167.80(16) . . ?
O2 Ti1 N2 83.78(15) . . ?
O1 Ti1 N1 83.84(16) . . ?
O2 Ti1 N1 167.03(17) . . ?
N2 Ti1 N1 89.68(16) . . ?
O1 Ti1 Cl1 87.02(12) . . ?
O2 Ti1 Cl1 97.87(12) . . ?
N2 Ti1 Cl1 82.93(12) . . ?
N1 Ti1 Cl1 92.40(12) . . ?
O1 Ti1 Cl2 97.97(12) . . ?
O2 Ti1 Cl2 86.59(12) . . ?
N2 Ti1 Cl2 91.38(12) . . ?
N1 Ti1 Cl2 82.37(12) . . ?
Cl1 Ti1 Cl2 172.31(7) . . ?
C7 N1 C8 113.0(4) . . ?
C7 N1 Ti1 116.8(3) . . ?
C8 N1 Ti1 130.0(3) . . ?
C25 N2 C26 111.1(4) . . ?
C25 N2 Ti1 118.2(4) . . ?
C26 N2 Ti1 130.4(3) . . ?
C1 O1 Ti1 133.8(3) . . ?
C19 O2 Ti1 131.7(3) . . ?
C13 S1 C7 90.5(3) . . ?
C31 S2 C25 89.6(3) . . ?
O1 C1 C2 121.1(5) . . ?
O1 C1 C6 117.8(5) . . ?
C2 C1 C6 121.1(5) . . ?
C3 C2 C1 117.0(5) . . ?
C3 C2 C14 120.9(5) . . ?
C1 C2 C14 122.1(5) . . ?
C2 C3 C4 122.4(6) . . ?
C5 C4 C3 118.5(5) . . ?
C5 C4 C18 123.9(6) . . ?
C3 C4 C18 117.7(6) . . ?
C4 C5 C6 122.8(6) . . ?
C5 C6 C1 118.1(5) . . ?
C5 C6 C7 120.3(5) . . ?
C1 C6 C7 121.5(5) . . ?
N1 C7 C6 129.7(5) . . ?
N1 C7 S1 112.2(4) . . ?
C6 C7 S1 117.9(4) . . ?
C9 C8 C13 119.9(5) . . ?
C9 C8 N1 127.2(5) . . ?
C13 C8 N1 112.9(5) . . ?
C8 C9 C10 120.0(6) . . ?
C11 C10 C9 119.7(6) . . ?
C10 C11 C12 121.8(6) . . ?
C13 C12 C11 117.2(6) . . ?
C8 C13 C12 121.3(6) . . ?
C8 C13 S1 111.2(4) . . ?
C12 C13 S1 127.3(5) . . ?
C2 C14 C16 109.4(5) . . ?
C2 C14 C15 109.1(5) . . ?
C16 C14 C15 110.9(5) . . ?
C2 C14 C17 112.9(5) . . ?
C16 C14 C17 107.7(5) . . ?
C15 C14 C17 107.0(5) . . ?
O2 C19 C24 118.3(5) . . ?
O2 C19 C20 119.7(5) . . ?
C24 C19 C20 121.9(5) . . ?
C21 C20 C19 114.9(5) . . ?
C21 C20 C32 122.3(5) . . ?
C19 C20 C32 122.8(5) . . ?
C22 C21 C20 125.3(5) . . ?
C23 C22 C21 117.6(5) . . ?
C23 C22 C36 119.6(6) . . ?
C21 C22 C36 122.8(5) . . ?
C22 C23 C24 121.3(5) . . ?
C19 C24 C23 118.9(5) . . ?
C19 C24 C25 122.0(5) . . ?
C23 C24 C25 118.9(5) . . ?
N2 C25 C24 127.6(5) . . ?
N2 C25 S2 114.6(4) . . ?
C24 C25 S2 117.7(4) . . ?
C31 C26 C27 118.7(5) . . ?
C31 C26 N2 113.8(4) . . ?
C27 C26 N2 127.5(5) . . ?
C28 C27 C26 119.1(5) . . ?
C29 C28 C27 121.1(5) . . ?
C28 C29 C30 122.2(5) . . ?
C31 C30 C29 115.7(5) . . ?
C26 C31 C30 123.3(5) . . ?
C26 C31 S2 110.9(4) . . ?
C30 C31 S2 125.8(4) . . ?
C20 C32 C34 111.5(5) . . ?
C20 C32 C33 112.7(5) . . ?
C34 C32 C33 107.4(6) . . ?
C20 C32 C35 110.2(5) . . ?
C34 C32 C35 109.1(6) . . ?
C33 C32 C35 105.8(6) . . ?

loop_
_geom_bond_atom_site_label_1
_geom_bond_atom_site_label_2
_geom_bond_distance
_geom_bond_site_symmetry_2
_geom_bond_publ_flag
Ti1 O1 1.829(3) . ?
Ti1 O2 1.849(3) . ?
Ti1 N2 2.219(4) . ?
Ti1 N1 2.235(4) . ?
Ti1 Cl1 2.3446(18) . ?
Ti1 Cl2 2.3463(18) . ?
N1 C7 1.343(6) . ?
N1 C8 1.401(6) . ?
N2 C25 1.325(6) . ?
N2 C26 1.407(6) . ?
O1 C1 1.352(5) . ?
O2 C19 1.355(6) . ?
S1 C13 1.726(6) . ?
S1 C7 1.743(5) . ?
S2 C31 1.730(5) . ?
S2 C25 1.733(5) . ?
C1 C2 1.393(7) . ?
C1 C6 1.407(7) . ?
C2 C3 1.390(7) . ?
C2 C14 1.532(7) . ?
C3 C4 1.399(8) . ?
C4 C5 1.335(8) . ?
C4 C18 1.541(8) . ?
C5 C6 1.384(7) . ?
C6 C7 1.438(7) . ?
C8 C9 1.375(7) . ?
C8 C13 1.380(7) . ?
C9 C10 1.392(8) . ?
C10 C11 1.354(8) . ?
C11 C12 1.412(8) . ?
C12 C13 1.387(7) . ?
C14 C16 1.543(8) . ?
C14 C15 1.557(9) . ?
C14 C17 1.559(8) . ?
C19 C24 1.382(7) . ?
C19 C20 1.408(7) . ?
C20 C21 1.385(7) . ?
C20 C32 1.509(8) . ?
C21 C22 1.368(7) . ?
C22 C23 1.364(7) . ?
C22 C36 1.533(8) . ?
C23 C24 1.394(7) . ?
C24 C25 1.459(7) . ?
C26 C31 1.377(7) . ?
C26 C27 1.391(7) . ?
C27 C28 1.374(7) . ?
C28 C29 1.355(7) . ?
C29 C30 1.394(8) . ?
C30 C31 1.390(7) . ?
C32 C34 1.524(9) . ?
C32 C33 1.548(8) . ?
C32 C35 1.549(9) . ?
